data_7707830
loop_
_publ_author_name
'Shaili, Evyenia'
'Romero, Mar\\'ia J'
'Salassa, Luca'
'Woods, Julie A.'
'Butler, Jennifer S.'
'Romero-Canel\'on, Isolda'
'Clarkson, Guy'
'Habtemariam, Abraha'
'Sadler, Peter J.'
'Farrer, Nicola J.'

_publ_section_title
;
 Platinum(IV)-azido monocarboxylato complexes are photocytotoxic under
 irradiation with visible light.
;
_journal_issue 30
_journal_name_full 'Dalton transactions (Cambridge, England : 2003)'
_journal_page_first 10593
_journal_page_last 10607
_journal_paper_doi 10.1039/d1dt01730f
_journal_volume 50
_journal_year 2021
_chemical_formula_moiety 'C14 H16 N8 O5 Pt'
_chemical_formula_sum 'C14 H16 N8 O5 Pt'
_chemical_formula_weight 571.44
_space_group_crystal_system triclinic
_space_group_IT_number 2
_space_group_name_Hall '-P 1'
_space_group_name_H-M_alt 'P -1'
_atom_sites_solution_hydrogens geom
_atom_sites_solution_primary direct
_audit_creation_date 2020-04-17
_audit_creation_method
;
Olex2 1.2
(compiled 2018.05.29 svn.r3510 for OlexSys, GUI svn.r5506)
;
_audit_update_record
;
2020-04-20 deposited with the CCDC.	2021-07-12 downloaded from the CCDC.
;
_cell_angle_alpha 86.002(2)
_cell_angle_beta 70.799(3)
_cell_angle_gamma 68.795(2)
_cell_formula_units_Z 2
_cell_length_a 8.4300(2)
_cell_length_b 10.5284(2)
_cell_length_c 11.9980(4)
_cell_measurement_reflns_used 13790
_cell_measurement_temperature 296(2)
_cell_measurement_theta_max 30.5792
_cell_measurement_theta_min 3.5947
_cell_volume 936.08(5)
_computing_cell_refinement
'CrysAlisPro, Agilent Technologies, Version 1.171.35.19 (release 27-10-2011 CrysAlis171 .NET) (compiled Oct 27 2011,15:02:11)'
_computing_data_collection
'CrysAlisPro, Agilent Technologies, Version 1.171.35.19 (release 27-10-2011 CrysAlis171 .NET) (compiled Oct 27 2011,15:02:11)'
_computing_data_reduction
'CrysAlisPro, Agilent Technologies, Version 1.171.35.19 (release 27-10-2011 CrysAlis171 .NET) (compiled Oct 27 2011,15:02:11)'
_computing_molecular_graphics 'Olex2 (Dolomanov et al., 2009)'
_computing_publication_material 'Olex2 (Dolomanov et al., 2009)'
_computing_structure_refinement 'ShelXL (Sheldrick, 2015)'
_computing_structure_solution 'XS (Sheldrick, 2008)'
_diffrn_ambient_temperature 296(2)
_diffrn_detector_area_resol_mean 10.2833
_diffrn_measured_fraction_theta_full 0.995
_diffrn_measured_fraction_theta_max 0.908
_diffrn_measurement_details
'#__ type_ start__ end____ width___ exp.time_ 1 omega -32.00 69.00 1.0000 25.0000 omega____ theta____ kappa____ phi______ frames - 14.3621 19.0000 60.0000 101 #__ type_ start__ end____ width___ exp.time_ 2 omega -34.00 53.00 1.0000 25.0000 omega____ theta____ kappa____ phi______ frames - 14.3621 -90.0000 -9.0000 87 #__ type_ start__ end____ width___ exp.time_ 3 omega -1.00 90.00 1.0000 25.0000 omega____ theta____ kappa____ phi______ frames - 14.3621 38.0000 -90.0000 91 #__ type_ start__ end____ width___ exp.time_ 4 omega -25.00 56.00 1.0000 25.0000 omega____ theta____ kappa____ phi______ frames - 14.3621 -99.0000 90.0000 81 #__ type_ start__ end____ width___ exp.time_ 5 omega -8.00 85.00 1.0000 25.0000 omega____ theta____ kappa____ phi______ frames - 14.3621 57.0000 150.0000 93 #__ type_ start__ end____ width___ exp.time_ 6 omega -50.00 40.00 1.0000 25.0000 omega____ theta____ kappa____ phi______ frames - 14.3621 -38.0000 -150.0000 90 #__ type_ start__ end____ width___ exp.time_ 7 omega -25.00 21.00 1.0000 25.0000 omega____ theta____ kappa____ phi______ frames - -15.2996 -99.0000 0.0000 46 #__ type_ start__ end____ width___ exp.time_ 8 omega -93.00 -37.00 1.0000 25.0000 omega____ theta____ kappa____ phi______ frames - -15.2996 155.0000 106.0000 56'
_diffrn_measurement_device_type 'Xcalibur, Ruby, Gemini'
_diffrn_measurement_method '\w scans'
_diffrn_orient_matrix_UB_11 -0.0490137000
_diffrn_orient_matrix_UB_12 0.0019950000
_diffrn_orient_matrix_UB_13 -0.0385461000
_diffrn_orient_matrix_UB_21 -0.0530896000
_diffrn_orient_matrix_UB_22 -0.0315706000
_diffrn_orient_matrix_UB_23 0.0423088000
_diffrn_orient_matrix_UB_31 -0.0624210000
_diffrn_orient_matrix_UB_32 0.0650973000
_diffrn_orient_matrix_UB_33 0.0255988000
_diffrn_radiation_monochromator graphite
_diffrn_radiation_type MoK\a
_diffrn_radiation_wavelength 0.71073
_diffrn_reflns_av_R_equivalents 0.0377
_diffrn_reflns_av_unetI/netI 0.0298
_diffrn_reflns_Laue_measured_fraction_full 0.995
_diffrn_reflns_Laue_measured_fraction_max 0.908
_diffrn_reflns_limit_h_max 11
_diffrn_reflns_limit_h_min -11
_diffrn_reflns_limit_k_max 14
_diffrn_reflns_limit_k_min -15
_diffrn_reflns_limit_l_max 17
_diffrn_reflns_limit_l_min -16
_diffrn_reflns_number 17109
_diffrn_reflns_point_group_measured_fraction_full 0.995
_diffrn_reflns_point_group_measured_fraction_max 0.908
_diffrn_reflns_theta_full 28.500
_diffrn_reflns_theta_max 30.648
_diffrn_reflns_theta_min 3.602
_diffrn_source 'Enhance (Mo) X-ray Source'
_exptl_absorpt_coefficient_mu 7.540
_exptl_absorpt_correction_T_max 1.00000
_exptl_absorpt_correction_T_min 0.53809
_exptl_absorpt_correction_type multi-scan
_exptl_absorpt_process_details
'CrysAlisPro, Agilent Technologies, Version 1.171.35.19 (release 27-10-2011 CrysAlis171 .NET) (compiled Oct 27 2011,15:02:11) Empirical absorption correction using spherical harmonics, implemented in SCALE3 ABSPACK scaling algorithm.'
_exptl_crystal_colour colourless
_exptl_crystal_colour_primary colourless
_exptl_crystal_density_diffrn 2.027
_exptl_crystal_description block
_exptl_crystal_F_000 548
_exptl_crystal_size_max 0.4
_exptl_crystal_size_mid 0.1
_exptl_crystal_size_min 0.1
_refine_diff_density_max 1.139
_refine_diff_density_min -0.562
_refine_diff_density_rms 0.086
_refine_ls_extinction_method none
_refine_ls_goodness_of_fit_ref 1.070
_refine_ls_hydrogen_treatment constr
_refine_ls_matrix_type full
_refine_ls_number_parameters 255
_refine_ls_number_reflns 5253
_refine_ls_number_restraints 0
_refine_ls_restrained_S_all 1.070
_refine_ls_R_factor_all 0.0189
_refine_ls_R_factor_gt 0.0175
_refine_ls_shift/su_max 0.002
_refine_ls_shift/su_mean 0.000
_refine_ls_structure_factor_coef Fsqd
_refine_ls_weighting_details 'w=1/[\s^2^(Fo^2^)+(0.0159P)^2^+0.2003P] where P=(Fo^2^+2Fc^2^)/3'
_refine_ls_weighting_scheme calc
_refine_ls_wR_factor_gt 0.0408
_refine_ls_wR_factor_ref 0.0415
_reflns_Friedel_coverage 0.000
_reflns_number_gt 5013
_reflns_number_total 5253
_reflns_threshold_expression 'I > 2\s(I)'
_cod_data_source_file d1dt01730f2.cif
_cod_data_source_block es6
_cod_depositor_comments 'Adding full bibliography for 7707830--7707832.cif.'
_cod_original_cell_volume 936.07(5)
_cod_database_code 7707830
_shelx_shelxl_version_number 2018/3
_chemical_oxdiff_formula 'C20 H20 N2 O2 Pt'
_shelx_space_group_comment
;
The symmetry employed for this shelxl refinement is uniquely defined
by the following loop, which should always be used as a source of
symmetry information in preference to the above space-group names.
They are only intended as comments.
;
_shelx_estimated_absorpt_t_max 0.519
_shelx_estimated_absorpt_t_min 0.152
_reflns_odcompleteness_completeness 99.80
_reflns_odcompleteness_iscentric 1
_reflns_odcompleteness_theta 28.02
_olex2_refinement_description
;
1. Fixed Uiso
 At 1.2 times of:
  All C(H) groups, All C(H,H) groups
 At 1.5 times of:
  All O(H) groups
2.a Secondary CH2 refined with riding coordinates:
 C3(H3A,H3B), C4(H4A,H4B)
2.b Aromatic/amide H refined with riding coordinates:
 C11(H11), C12(H12), C13(H13), C14(H14), C15(H15), C21(H21), C22(H22),
 C23(H23), C24(H24), C25(H25)
2.c Idealised tetrahedral OH refined as rotating group:
 O01(H01), O6(H6)
;
_olex2_submission_special_instructions 'No special instructions were received'

loop_
_space_group_symop_operation_xyz
'x, y, z'
'-x, -y, -z'

loop_
_atom_site_label
_atom_site_type_symbol
_atom_site_fract_x
_atom_site_fract_y
_atom_site_fract_z
_atom_site_U_iso_or_equiv
_atom_site_adp_type
_atom_site_occupancy
_atom_site_site_symmetry_order
_atom_site_calc_flag
_atom_site_refinement_flags_posn
_atom_site_refinement_flags_adp
_atom_site_refinement_flags_occupancy
_atom_site_disorder_assembly
_atom_site_disorder_group
Pt1 Pt 0.23102(2) 0.37015(2) 0.28765(2) 0.02468(3) Uani 1 1 d . . . . .
O01 O 0.2560(3) 0.52340(18) 0.35919(15) 0.0356(4) Uani 1 1 d . . . . .
H01 H 0.166860 0.557503 0.417119 0.053 Uiso 1 1 calc GR . . . .
O1 O 0.1886(2) 0.22863(17) 0.20768(16) 0.0330(4) Uani 1 1 d . . . . .
C2 C 0.2947(3) 0.1013(2) 0.1841(2) 0.0337(5) Uani 1 1 d . . . . .
O2 O 0.4289(3) 0.04850(19) 0.2115(2) 0.0571(6) Uani 1 1 d . . . . .
C3 C 0.2343(4) 0.0243(2) 0.1133(3) 0.0434(6) Uani 1 1 d . . . . .
H3A H 0.106978 0.041479 0.150868 0.052 Uiso 1 1 calc R . . . .
H3B H 0.251235 0.057995 0.034499 0.052 Uiso 1 1 calc R . . . .
C4 C 0.3384(4) -0.1280(3) 0.1040(2) 0.0448(7) Uani 1 1 d . . . . .
H4A H 0.315586 -0.169828 0.044244 0.054 Uiso 1 1 calc R . . . .
H4B H 0.466035 -0.143629 0.077846 0.054 Uiso 1 1 calc R . . . .
C5 C 0.2916(4) -0.1975(3) 0.2182(2) 0.0388(6) Uani 1 1 d . . . . .
O5 O 0.1767(3) -0.1431(2) 0.3075(2) 0.0670(6) Uani 1 1 d . . . . .
O6 O 0.3936(3) -0.32766(18) 0.2066(2) 0.0559(6) Uani 1 1 d . . . . .
H6 H 0.352244 -0.366495 0.264303 0.084 Uiso 1 1 calc GR . . . .
N10 N 0.1657(3) 0.4941(2) 0.15862(17) 0.0283(4) Uani 1 1 d . . . . .
C11 C 0.2549(3) 0.4550(3) 0.0442(2) 0.0348(5) Uani 1 1 d . . . . .
H11 H 0.347080 0.370131 0.024099 0.042 Uiso 1 1 calc R . . . .
C12 C 0.2135(4) 0.5370(3) -0.0443(2) 0.0407(6) Uani 1 1 d . . . . .
H12 H 0.278065 0.508009 -0.123113 0.049 Uiso 1 1 calc R . . . .
C13 C 0.0757(4) 0.6627(3) -0.0156(3) 0.0438(6) Uani 1 1 d . . . . .
H13 H 0.043253 0.718457 -0.074143 0.053 Uiso 1 1 calc R . . . .
C14 C -0.0128(4) 0.7032(3) 0.1030(3) 0.0474(7) Uani 1 1 d . . . . .
H14 H -0.104299 0.788157 0.125040 0.057 Uiso 1 1 calc R . . . .
C15 C 0.0343(4) 0.6184(2) 0.1877(2) 0.0380(5) Uani 1 1 d . . . . .
H15 H -0.025428 0.646895 0.267056 0.046 Uiso 1 1 calc R . . . .
N20 N 0.2912(3) 0.2563(2) 0.42220(17) 0.0305(4) Uani 1 1 d . . . . .
C21 C 0.4107(4) 0.2724(3) 0.4657(2) 0.0397(6) Uani 1 1 d . . . . .
H21 H 0.470873 0.330807 0.429840 0.048 Uiso 1 1 calc R . . . .
C22 C 0.4466(4) 0.2047(3) 0.5622(3) 0.0525(7) Uani 1 1 d . . . . .
H22 H 0.530618 0.216662 0.590719 0.063 Uiso 1 1 calc R . . . .
C23 C 0.3570(5) 0.1193(3) 0.6156(3) 0.0563(9) Uani 1 1 d . . . . .
H23 H 0.379649 0.072696 0.680748 0.068 Uiso 1 1 calc R . . . .
C24 C 0.2332(4) 0.1035(3) 0.5718(3) 0.0496(7) Uani 1 1 d . . . . .
H24 H 0.170821 0.046475 0.607391 0.060 Uiso 1 1 calc R . . . .
C25 C 0.2026(4) 0.1727(3) 0.4751(2) 0.0398(6) Uani 1 1 d . . . . .
H25 H 0.119049 0.161726 0.445432 0.048 Uiso 1 1 calc R . . . .
N30 N 0.4939(3) 0.3227(2) 0.18394(19) 0.0359(5) Uani 1 1 d . . . . .
N31 N 0.6122(3) 0.2226(2) 0.1974(2) 0.0403(5) Uani 1 1 d . . . . .
N32 N 0.7355(4) 0.1325(3) 0.2008(3) 0.0720(9) Uani 1 1 d . . . . .
N40 N -0.0337(3) 0.4337(2) 0.39249(18) 0.0347(4) Uani 1 1 d . . . . .
N41 N -0.1389(3) 0.4115(3) 0.35646(19) 0.0490(6) Uani 1 1 d . . . . .
N42 N -0.2484(5) 0.3984(5) 0.3297(3) 0.1047(14) Uani 1 1 d . . . . .

loop_
_atom_site_aniso_label
_atom_site_aniso_U_11
_atom_site_aniso_U_22
_atom_site_aniso_U_33
_atom_site_aniso_U_23
_atom_site_aniso_U_13
_atom_site_aniso_U_12
Pt1 0.02733(6) 0.02391(5) 0.02328(5) 0.00397(3) -0.00928(4) -0.00930(4)
O01 0.0470(11) 0.0337(9) 0.0294(8) -0.0001(7) -0.0099(8) -0.0201(9)
O1 0.0356(10) 0.0254(8) 0.0391(9) -0.0009(7) -0.0158(8) -0.0083(7)
C2 0.0383(13) 0.0280(11) 0.0367(12) 0.0058(10) -0.0141(10) -0.0130(10)
O2 0.0576(13) 0.0329(10) 0.0925(17) 0.0030(10) -0.0491(13) -0.0073(9)
C3 0.0605(18) 0.0301(12) 0.0486(15) 0.0067(11) -0.0296(14) -0.0168(12)
C4 0.0596(18) 0.0315(13) 0.0449(15) 0.0009(11) -0.0156(14) -0.0191(13)
C5 0.0387(14) 0.0326(12) 0.0436(14) -0.0010(11) -0.0088(12) -0.0148(11)
O5 0.0659(14) 0.0505(12) 0.0540(13) 0.0009(11) 0.0074(12) -0.0103(11)
O6 0.0589(13) 0.0322(9) 0.0578(13) 0.0074(9) -0.0010(11) -0.0124(10)
N10 0.0310(10) 0.0259(9) 0.0270(9) 0.0034(8) -0.0101(8) -0.0091(8)
C11 0.0363(13) 0.0355(12) 0.0276(11) 0.0015(10) -0.0079(10) -0.0096(10)
C12 0.0409(14) 0.0507(15) 0.0296(12) 0.0107(11) -0.0107(11) -0.0178(13)
C13 0.0470(16) 0.0436(15) 0.0426(14) 0.0202(12) -0.0213(13) -0.0157(13)
C14 0.0483(16) 0.0338(13) 0.0498(16) 0.0072(12) -0.0187(13) -0.0016(12)
C15 0.0424(14) 0.0294(11) 0.0326(12) 0.0024(10) -0.0116(11) -0.0026(11)
N20 0.0301(10) 0.0320(10) 0.0267(9) 0.0063(8) -0.0085(8) -0.0096(9)
C21 0.0379(14) 0.0445(14) 0.0375(13) 0.0050(11) -0.0175(11) -0.0114(12)
C22 0.0507(17) 0.0579(18) 0.0422(15) 0.0028(14) -0.0271(14) -0.0012(14)
C23 0.0545(19) 0.0509(17) 0.0331(14) 0.0096(13) -0.0100(13) 0.0104(15)
C24 0.0432(16) 0.0400(14) 0.0457(16) 0.0183(13) -0.0046(13) -0.0041(13)
C25 0.0376(14) 0.0379(13) 0.0404(13) 0.0136(11) -0.0101(11) -0.0139(11)
N30 0.0287(11) 0.0367(11) 0.0371(11) 0.0099(9) -0.0070(9) -0.0106(9)
N31 0.0313(11) 0.0439(12) 0.0425(12) 0.0093(10) -0.0078(10) -0.0151(10)
N32 0.0351(13) 0.0617(19) 0.100(3) 0.0295(18) -0.0141(15) -0.0080(13)
N40 0.0301(11) 0.0419(11) 0.0289(10) -0.0030(9) -0.0071(8) -0.0107(9)
N41 0.0386(13) 0.0794(18) 0.0310(11) -0.0026(11) -0.0063(10) -0.0271(13)
N42 0.065(2) 0.206(4) 0.068(2) -0.019(2) -0.0163(17) -0.077(3)

loop_
_atom_type_symbol
_atom_type_description
_atom_type_scat_dispersion_real
_atom_type_scat_dispersion_imag
_atom_type_scat_source
C C 0.0033 0.0016 'International Tables Vol C Tables 4.2.6.8 and 6.1.1.4'
H H 0.0000 0.0000 'International Tables Vol C Tables 4.2.6.8 and 6.1.1.4'
N N 0.0061 0.0033 'International Tables Vol C Tables 4.2.6.8 and 6.1.1.4'
O O 0.0106 0.0060 'International Tables Vol C Tables 4.2.6.8 and 6.1.1.4'
Pt Pt -1.7033 8.3905 'International Tables Vol C Tables 4.2.6.8 and 6.1.1.4'

loop_
_geom_angle_atom_site_label_1
_geom_angle_atom_site_label_2
_geom_angle_atom_site_label_3
_geom_angle
_geom_angle_site_symmetry_1
_geom_angle_site_symmetry_3
_geom_angle_publ_flag
O01 Pt1 O1 174.21(7) . . ?
O01 Pt1 N10 88.86(7) . . ?
O01 Pt1 N20 88.19(8) . . ?
O01 Pt1 N30 86.95(8) . . ?
O01 Pt1 N40 88.92(8) . . ?
O1 Pt1 N10 85.90(7) . . ?
O1 Pt1 N20 96.99(8) . . ?
O1 Pt1 N30 95.18(8) . . ?
O1 Pt1 N40 88.74(8) . . ?
N10 Pt1 N30 86.73(8) . . ?
N10 Pt1 N40 91.13(8) . . ?
N20 Pt1 N10 176.76(7) . . ?
N20 Pt1 N30 94.45(8) . . ?
N20 Pt1 N40 87.48(8) . . ?
N30 Pt1 N40 175.38(7) . . ?
Pt1 O01 H01 109.5 . . ?
C2 O1 Pt1 125.06(16) . . ?
O1 C2 C3 112.2(2) . . ?
O2 C2 O1 125.2(2) . . ?
O2 C2 C3 122.6(2) . . ?
C2 C3 H3A 109.2 . . ?
C2 C3 H3B 109.2 . . ?
H3A C3 H3B 107.9 . . ?
C4 C3 C2 111.9(2) . . ?
C4 C3 H3A 109.2 . . ?
C4 C3 H3B 109.2 . . ?
C3 C4 H4A 108.7 . . ?
C3 C4 H4B 108.7 . . ?
H4A C4 H4B 107.6 . . ?
C5 C4 C3 114.1(2) . . ?
C5 C4 H4A 108.7 . . ?
C5 C4 H4B 108.7 . . ?
O5 C5 C4 125.0(3) . . ?
O5 C5 O6 123.6(3) . . ?
O6 C5 C4 111.3(2) . . ?
C5 O6 H6 109.5 . . ?
C11 N10 Pt1 120.72(17) . . ?
C11 N10 C15 119.1(2) . . ?
C15 N10 Pt1 120.18(16) . . ?
N10 C11 H11 119.1 . . ?
N10 C11 C12 121.7(2) . . ?
C12 C11 H11 119.1 . . ?
C11 C12 H12 120.1 . . ?
C11 C12 C13 119.7(2) . . ?
C13 C12 H12 120.1 . . ?
C12 C13 H13 121.0 . . ?
C12 C13 C14 118.0(3) . . ?
C14 C13 H13 121.0 . . ?
C13 C14 H14 120.0 . . ?
C15 C14 C13 120.1(3) . . ?
C15 C14 H14 120.0 . . ?
N10 C15 C14 121.4(2) . . ?
N10 C15 H15 119.3 . . ?
C14 C15 H15 119.3 . . ?
C21 N20 Pt1 119.48(17) . . ?
C21 N20 C25 119.1(2) . . ?
C25 N20 Pt1 121.19(17) . . ?
N20 C21 H21 119.2 . . ?
N20 C21 C22 121.6(3) . . ?
C22 C21 H21 119.2 . . ?
C21 C22 H22 120.4 . . ?
C23 C22 C21 119.2(3) . . ?
C23 C22 H22 120.4 . . ?
C22 C23 H23 120.4 . . ?
C22 C23 C24 119.2(3) . . ?
C24 C23 H23 120.4 . . ?
C23 C24 H24 120.3 . . ?
C25 C24 C23 119.4(3) . . ?
C25 C24 H24 120.3 . . ?
N20 C25 C24 121.3(3) . . ?
N20 C25 H25 119.3 . . ?
C24 C25 H25 119.3 . . ?
N31 N30 Pt1 122.00(17) . . ?
N32 N31 N30 172.9(3) . . ?
N41 N40 Pt1 118.17(17) . . ?
N42 N41 N40 174.3(3) . . ?

loop_
_geom_bond_atom_site_label_1
_geom_bond_atom_site_label_2
_geom_bond_distance
_geom_bond_site_symmetry_2
_geom_bond_publ_flag
Pt1 O01 1.9852(15) . ?
Pt1 O1 2.0196(16) . ?
Pt1 N10 2.040(2) . ?
Pt1 N20 2.032(2) . ?
Pt1 N30 2.045(2) . ?
Pt1 N40 2.049(2) . ?
O01 H01 0.8200 . ?
O1 C2 1.302(3) . ?
C2 O2 1.209(3) . ?
C2 C3 1.522(3) . ?
C3 H3A 0.9700 . ?
C3 H3B 0.9700 . ?
C3 C4 1.516(3) . ?
C4 H4A 0.9700 . ?
C4 H4B 0.9700 . ?
C4 C5 1.510(4) . ?
C5 O5 1.190(3) . ?
C5 O6 1.317(3) . ?
O6 H6 0.8200 . ?
N10 C11 1.340(3) . ?
N10 C15 1.350(3) . ?
C11 H11 0.9300 . ?
C11 C12 1.376(4) . ?
C12 H12 0.9300 . ?
C12 C13 1.381(4) . ?
C13 H13 0.9300 . ?
C13 C14 1.386(4) . ?
C14 H14 0.9300 . ?
C14 C15 1.368(4) . ?
C15 H15 0.9300 . ?
N20 C21 1.341(3) . ?
N20 C25 1.349(3) . ?
C21 H21 0.9300 . ?
C21 C22 1.379(4) . ?
C22 H22 0.9300 . ?
C22 C23 1.372(5) . ?
C23 H23 0.9300 . ?
C23 C24 1.375(5) . ?
C24 H24 0.9300 . ?
C24 C25 1.374(4) . ?
C25 H25 0.9300 . ?
N30 N31 1.206(3) . ?
N31 N32 1.137(3) . ?
N40 N41 1.202(3) . ?
N41 N42 1.126(4) . ?

loop_
_geom_hbond_atom_site_label_D
_geom_hbond_atom_site_label_H
_geom_hbond_atom_site_label_A
_geom_hbond_distance_DH
_geom_hbond_distance_HA
_geom_hbond_distance_DA
_geom_hbond_angle_DHA
_geom_hbond_site_symmetry_A
_geom_hbond_publ_flag
O01 H01 N40 0.82 2.18 2.915(3) 149.1 2_566 yes
O6 H6 O01 0.82 1.79 2.583(2) 164.0 1_545 yes
